data_7103775
loop_
_publ_author_name
'John D. Holbrey'
'W. Matthew Reichert'
'Mark Nieuwenhuyzen'
'Suzanne Johnson'
'Kenneth R. Seddon'
'Robin D., Rogers'

_publ_section_title
;
Crystal polymorphism in 1-butyl-3-methlimidazolium
halides: supporting ionic liquid formation by inhibition of
crystallisation
;
_journal_name_full 'Chemical communications (Cambridge, England)'
_journal_paper_doi 10.1039/b304543a
_journal_year 2003
_chemical_formula_sum 'C8 H15 Cl N2'
_chemical_formula_weight 174.67
_chemical_name_common '1-butyl-3-methylimidazolium chloride'
_chemical_name_systematic '1-butyl-3-methylimidazolium chloride'
_space_group_IT_number 33
_symmetry_cell_setting orthorhombic
_symmetry_Int_Tables_number 33
_symmetry_space_group_name_Hall 'P 2c -2n'
_symmetry_space_group_name_H-M 'P n a 21'
_atom_sites_solution_hydrogens geom
_atom_sites_solution_primary direct
_atom_sites_solution_secondary difmap
_audit_creation_method SHELXL-97
_cell_angle_alpha 90.00
_cell_angle_beta 90.00
_cell_angle_gamma 90.00
_cell_formula_units_Z 4
_cell_length_a 10.113(2)
_cell_length_b 11.411(2)
_cell_length_c 8.3285(18)
_cell_measurement_reflns_used 986
_cell_measurement_temperature 173(2)
_cell_measurement_theta_max 0.97
_cell_measurement_theta_min 0.55
_cell_volume 961.1(4)
_computing_cell_refinement 'Bruker SMART'
_computing_data_collection 'Bruker SMART'
_computing_data_reduction 'Bruker SHELXTL'
_computing_molecular_graphics 'Bruker SHELXTL'
_computing_publication_material 'Bruker SHELXTL'
_computing_structure_refinement 'SHELXL-97 (Sheldrick, 1997)'
_computing_structure_solution 'SHELXS-97 (Sheldrick, 1990)'
_diffrn_ambient_temperature 293(2)
_diffrn_measured_fraction_theta_full 0.999
_diffrn_measured_fraction_theta_max 0.999
_diffrn_measurement_device_type 'CCD area detector'
_diffrn_measurement_method 'phi and omega scans'
_diffrn_radiation_monochromator graphite
_diffrn_radiation_probe x-ray
_diffrn_radiation_type MoK\a
_diffrn_radiation_wavelength 0.71073
_diffrn_reflns_av_R_equivalents 0.0507
_diffrn_reflns_av_sigmaI/netI 0.0384
_diffrn_reflns_limit_h_max 11
_diffrn_reflns_limit_h_min -9
_diffrn_reflns_limit_k_max 12
_diffrn_reflns_limit_k_min -12
_diffrn_reflns_limit_l_max 9
_diffrn_reflns_limit_l_min -9
_diffrn_reflns_number 3952
_diffrn_reflns_theta_full 23.24
_diffrn_reflns_theta_max 23.24
_diffrn_reflns_theta_min 2.69
_diffrn_source 'fine-focus sealed tube'
_exptl_absorpt_coefficient_mu 0.341
_exptl_absorpt_correction_T_max 0.97
_exptl_absorpt_correction_T_min 0.78
_exptl_absorpt_correction_type sphere
_exptl_absorpt_process_details SADABS
_exptl_crystal_colour colorless
_exptl_crystal_density_diffrn 1.207
_exptl_crystal_density_method 'not measured'
_exptl_crystal_description fragment
_exptl_crystal_F_000 376
_exptl_crystal_size_max 0.50
_exptl_crystal_size_mid 0.44
_exptl_crystal_size_min 0.20
_refine_diff_density_max 0.240
_refine_diff_density_min -0.197
_refine_diff_density_rms 0.045
_refine_ls_abs_structure_details 'Flack H D (1983), Acta Cryst. A39, 876-881'
_refine_ls_abs_structure_Flack 0.00
_refine_ls_extinction_method none
_refine_ls_goodness_of_fit_ref 1.035
_refine_ls_hydrogen_treatment mixed
_refine_ls_matrix_type full
_refine_ls_number_parameters 160
_refine_ls_number_reflns 1351
_refine_ls_number_restraints 1
_refine_ls_restrained_S_all 1.034
_refine_ls_R_factor_all 0.0421
_refine_ls_R_factor_gt 0.0405
_refine_ls_shift/su_max 0.000
_refine_ls_shift/su_mean 0.000
_refine_ls_structure_factor_coef Fsqd
_refine_ls_weighting_details 'calc w=1/[\s^2^(Fo^2^)+(0.0696P)^2^+0.0000P] where P=(Fo^2^+2Fc^2^)/3'
_refine_ls_weighting_scheme calc
_refine_ls_wR_factor_gt 0.0907
_refine_ls_wR_factor_ref 0.0919
_reflns_number_gt 1287
_reflns_number_total 1351
_reflns_threshold_expression >2sigma(I)
_cod_data_source_file b304543a.txt
_cod_data_source_block bmimclor
_cod_original_sg_symbol_H-M Pna21
_cod_database_code 7103775

loop_
_symmetry_equiv_pos_as_xyz
'x, y, z'
'-x, -y, z+1/2'
'x+1/2, -y+1/2, z'
'-x+1/2, y+1/2, z+1/2'

loop_
_atom_site_label
_atom_site_type_symbol
_atom_site_fract_x
_atom_site_fract_y
_atom_site_fract_z
_atom_site_U_iso_or_equiv
_atom_site_adp_type
_atom_site_occupancy
_atom_site_symmetry_multiplicity
_atom_site_calc_flag
_atom_site_refinement_flags
_atom_site_disorder_assembly
_atom_site_disorder_group
Cl1 Cl 0.05908(5) 0.57457(5) 0.41094(10) 0.0326(2) Uani 1 1 d . . .
N1 N 0.2667(2) 0.2641(2) 0.2825(3) 0.0248(5) Uani 1 1 d . . .
N3 N 0.2468(2) 0.2464(2) 0.5385(3) 0.0270(6) Uani 1 1 d . . .
C2 C 0.2071(2) 0.3078(2) 0.4105(4) 0.0268(5) Uani 1 1 d . . .
H2A H 0.152(2) 0.365(2) 0.418(4) 0.019(5) Uiso 1 1 d . . .
C4 C 0.3361(3) 0.1610(2) 0.4881(3) 0.0283(7) Uani 1 1 d . . .
H4A H 0.379(3) 0.115(3) 0.558(4) 0.023(8) Uiso 1 1 d . . .
C5 C 0.3475(3) 0.1738(3) 0.3281(4) 0.0270(7) Uani 1 1 d . . .
H5A H 0.393(4) 0.134(3) 0.257(5) 0.035(9) Uiso 1 1 d . . .
C6 C 0.2010(4) 0.2664(4) 0.7038(4) 0.0442(8) Uani 1 1 d . . .
H6A H 0.142(5) 0.217(4) 0.733(6) 0.070(13) Uiso 1 1 d . . .
H6B H 0.147(4) 0.335(4) 0.703(5) 0.056(12) Uiso 1 1 d . . .
H6C H 0.247(6) 0.242(4) 0.785(7) 0.075(15) Uiso 1 1 d . . .
C7 C 0.2548(3) 0.3129(3) 0.1178(4) 0.0310(6) Uani 1 1 d . . .
H7A H 0.281(3) 0.250(3) 0.059(3) 0.021(8) Uiso 1 1 d . . .
H7B H 0.177(5) 0.335(4) 0.104(6) 0.073(15) Uiso 1 1 d . . .
C8 C 0.3420(3) 0.4196(2) 0.0958(4) 0.0329(7) Uani 1 1 d . . .
H8B H 0.322(3) 0.478(2) 0.188(3) 0.024(6) Uiso 1 1 d . . .
H8A H 0.317(3) 0.454(2) -0.010(4) 0.028(7) Uiso 1 1 d . . .
C9 C 0.4905(3) 0.3925(3) 0.0989(4) 0.0378(7) Uani 1 1 d . . .
H9B H 0.515(4) 0.351(3) 0.204(4) 0.050(9) Uiso 1 1 d . . .
H9A H 0.509(4) 0.332(3) 0.010(4) 0.058(10) Uiso 1 1 d . . .
C10 C 0.5743(4) 0.5009(4) 0.0762(5) 0.0530(9) Uani 1 1 d . . .
H10B H 0.559(3) 0.561(4) 0.167(6) 0.053(12) Uiso 1 1 d . . .
H10C H 0.662(5) 0.466(4) 0.051(5) 0.067(11) Uiso 1 1 d . . .
H10A H 0.546(4) 0.539(4) -0.026(5) 0.071(13) Uiso 1 1 d . . .

loop_
_atom_site_aniso_label
_atom_site_aniso_U_11
_atom_site_aniso_U_22
_atom_site_aniso_U_33
_atom_site_aniso_U_23
_atom_site_aniso_U_13
_atom_site_aniso_U_12
Cl1 0.0312(4) 0.0296(4) 0.0370(4) -0.0006(3) -0.0025(3) 0.0007(2)
N1 0.0211(11) 0.0277(12) 0.0255(13) -0.0007(10) 0.0000(10) -0.0018(9)
N3 0.0210(14) 0.0310(14) 0.0289(14) -0.0018(10) 0.0041(9) -0.0006(9)
C2 0.0213(12) 0.0261(12) 0.0329(13) -0.0025(14) -0.0029(14) 0.0021(10)
C4 0.0237(16) 0.0270(15) 0.0343(19) 0.0033(12) 0.0007(12) -0.0014(12)
C5 0.0220(14) 0.0261(15) 0.0329(18) -0.0030(11) 0.0048(12) -0.0019(11)
C6 0.047(2) 0.058(2) 0.0278(18) -0.0002(16) 0.0099(16) 0.004(2)
C7 0.0257(15) 0.0396(17) 0.0278(14) -0.0004(13) -0.0065(13) 0.0022(12)
C8 0.0326(17) 0.0346(16) 0.0315(16) 0.0069(12) -0.0016(13) 0.0030(11)
C9 0.0315(16) 0.0387(16) 0.0432(17) 0.0040(16) 0.0043(15) 0.0022(14)
C10 0.0382(19) 0.051(2) 0.070(3) 0.015(2) 0.0063(17) -0.0036(15)

loop_
_atom_type_symbol
_atom_type_description
_atom_type_scat_dispersion_real
_atom_type_scat_dispersion_imag
_atom_type_scat_source
C C 0.0033 0.0016 'International Tables Vol C Tables 4.2.6.8 and 6.1.1.4'
H H 0.0000 0.0000 'International Tables Vol C Tables 4.2.6.8 and 6.1.1.4'
N N 0.0061 0.0033 'International Tables Vol C Tables 4.2.6.8 and 6.1.1.4'
Cl Cl 0.1484 0.1585 'International Tables Vol C Tables 4.2.6.8 and 6.1.1.4'

loop_
_geom_angle_atom_site_label_1
_geom_angle_atom_site_label_2
_geom_angle_atom_site_label_3
_geom_angle
_geom_angle_site_symmetry_1
_geom_angle_site_symmetry_3
_geom_angle_publ_flag
C2 N1 C5 109.4(2) . . ?
C2 N1 C7 124.5(2) . . ?
C5 N1 C7 125.9(3) . . ?
C2 N3 C4 108.7(2) . . ?
C2 N3 C6 124.8(2) . . ?
C4 N3 C6 126.5(3) . . ?
N1 C2 N3 108.0(2) . . ?
C5 C4 N3 106.1(3) . . ?
C4 C5 N1 107.8(3) . . ?
N1 C7 C8 111.5(2) . . ?
C7 C8 C9 113.9(2) . . ?
C10 C9 C8 112.5(3) . . ?

loop_
_geom_bond_atom_site_label_1
_geom_bond_atom_site_label_2
_geom_bond_distance
_geom_bond_site_symmetry_2
_geom_bond_publ_flag
N1 C2 1.322(4) . ?
N1 C5 1.369(4) . ?
N1 C7 1.485(4) . ?
N3 C2 1.337(4) . ?
N3 C4 1.394(4) . ?
N3 C6 1.470(4) . ?
C4 C5 1.345(4) . ?
C7 C8 1.515(4) . ?
C8 C9 1.534(4) . ?
C9 C10 1.511(5) . ?

loop_
_geom_hbond_atom_site_label_D
_geom_hbond_atom_site_label_H
_geom_hbond_atom_site_label_A
_geom_hbond_distance_DH
_geom_hbond_distance_HA
_geom_hbond_distance_DA
_geom_hbond_angle_DHA
_geom_hbond_site_symmetry_A
C2 H2A Cl1 0.87(2) 2.56(2) 3.392(3) 160(2) .
C7 H7A Cl1 0.91(3) 2.85(3) 3.730(4) 162(2) 4_544
C6 H6B Cl1 0.96(4) 2.90(4) 3.631(4) 134(3) 2_565
C6 H6C Cl1 0.87(6) 2.93(6) 3.696(4) 148(4) 4_545

loop_
_geom_torsion_atom_site_label_1
_geom_torsion_atom_site_label_2
_geom_torsion_atom_site_label_3
_geom_torsion_atom_site_label_4
_geom_torsion
_geom_torsion_site_symmetry_1
_geom_torsion_site_symmetry_2
_geom_torsion_site_symmetry_3
_geom_torsion_site_symmetry_4
_geom_torsion_publ_flag
N1 C7 C8 C9 68.0(3) . . . . ?
C2 N1 C7 C8 78.9(3) . . . . ?
C7 C8 C9 C10 179.9(3) . . . . ?
C5 N1 C7 C8 -95.9(3) . . . . ?

loop_
_cod_related_entry_id
_cod_related_entry_database
_cod_related_entry_code
1 ChemSpider 2015917
